data_2224255
loop_
_publ_author_name
'Tadbuppa, Primjira P.'
'Tiekink, Edward R. T.'

_publ_section_title
'[\m-1,1'-Bis(diphenylphosphino)ferrocene-\k^2^<i>P</i>:<i>P</i>']bis{[(<i>Z</i>)-<i>O</i>-isopropyl-<i>N</i>-(4-methylphenyl)thiocarbamato-\k<i>S</i>]gold(I)}'
_journal_coeditor_code HB5221
_journal_issue 12
_journal_name_full 'Acta Crystallographica Section E'
_journal_page_first m1597
_journal_paper_doi 10.1107/S1600536809047898
_journal_volume 65
_journal_year 2009
_chemical_formula_iupac '[Au2 Fe (C11 H14 N O S)2 (C17 H14 P)2]'
_chemical_formula_moiety 'C56 H56 Au2 Fe N2 O2 P2 S2'
_chemical_formula_sum 'C56 H56 Au2 Fe N2 O2 P2 S2'
_chemical_formula_weight 1364.87
_chemical_name_systematic
;
[\m-1,1'-Bis(diphenylphosphino)ferrocene-
\k^2^<i>P</i>:<i>P</i>']bis{[(<i>Z</i>)-
<i>O</i>-isopropyl-<i>N</i>-(4-methylphenyl)thiocarbamato-\k<i>S</i>]gold(I)}
;
_space_group_IT_number 2
_symmetry_cell_setting triclinic
_symmetry_space_group_name_Hall '-P 1'
_symmetry_space_group_name_H-M 'P -1'
_atom_sites_solution_hydrogens geom
_atom_sites_solution_primary direct
_atom_sites_solution_secondary difmap
_audit_creation_method SHELXL-97
_cell_angle_alpha 107.440(2)
_cell_angle_beta 97.401(2)
_cell_angle_gamma 106.366(2)
_cell_formula_units_Z 1
_cell_length_a 8.1631(9)
_cell_length_b 13.4959(14)
_cell_length_c 13.5154(14)
_cell_measurement_reflns_used 2346
_cell_measurement_temperature 223(2)
_cell_measurement_theta_max 30.0
_cell_measurement_theta_min 2.7
_cell_volume 1325.5(2)
_computing_cell_refinement 'SAINT (Bruker, 2000)'
_computing_data_collection 'SMART (Bruker, 2000)'
_computing_data_reduction 'SAINT (Bruker, 2000)'
_computing_molecular_graphics 'DIAMOND (Brandenburg, 2006)'
_computing_publication_material 'publCIF (Westrip, 2009)'
_computing_structure_refinement 'SHELXL97 (Sheldrick, 2008)'
_computing_structure_solution 'PATTY in DIRDIF92 (Beurskens <i>et al.</i>,  1992)'
_diffrn_ambient_temperature 223(2)
_diffrn_measured_fraction_theta_full 0.997
_diffrn_measured_fraction_theta_max 0.997
_diffrn_measurement_device_type 'Bruker SMART CCD'
_diffrn_measurement_method \w
_diffrn_radiation_monochromator graphite
_diffrn_radiation_source 'fine-focus sealed tube'
_diffrn_radiation_type MoK\a
_diffrn_radiation_wavelength 0.71069
_diffrn_reflns_av_R_equivalents 0.0357
_diffrn_reflns_av_sigmaI/netI 0.0668
_diffrn_reflns_limit_h_max 5
_diffrn_reflns_limit_h_min -9
_diffrn_reflns_limit_k_max 15
_diffrn_reflns_limit_k_min -16
_diffrn_reflns_limit_l_max 16
_diffrn_reflns_limit_l_min -15
_diffrn_reflns_number 7710
_diffrn_reflns_theta_full 25.0
_diffrn_reflns_theta_max 25.0
_diffrn_reflns_theta_min 1.6
_diffrn_standards_decay_% 0
_diffrn_standards_number 0
_exptl_absorpt_coefficient_mu 5.972
_exptl_absorpt_correction_T_max 1
_exptl_absorpt_correction_T_min 0.629
_exptl_absorpt_correction_type multi-scan
_exptl_absorpt_process_details '(SADABS; Bruker, 2000)'
_exptl_crystal_colour orange
_exptl_crystal_density_diffrn 1.710
_exptl_crystal_density_method 'not measured'
_exptl_crystal_description block
_exptl_crystal_F_000 668
_exptl_crystal_size_max 0.21
_exptl_crystal_size_mid 0.07
_exptl_crystal_size_min 0.04
_refine_diff_density_max 1.74
_refine_diff_density_min -0.93
_refine_ls_extinction_method none
_refine_ls_goodness_of_fit_ref 0.98
_refine_ls_hydrogen_treatment constr
_refine_ls_matrix_type full
_refine_ls_number_parameters 305
_refine_ls_number_reflns 4651
_refine_ls_number_restraints 0
_refine_ls_restrained_S_all 0.98
_refine_ls_R_factor_all 0.054
_refine_ls_R_factor_gt 0.040
_refine_ls_shift/su_max_lt 0.001
_refine_ls_shift/su_mean 0.000
_refine_ls_structure_factor_coef Fsqd
_refine_ls_weighting_details 'calc w=1/[\s^2^(Fo^2^)+(0.0429P)^2^] where P=(Fo^2^+2Fc^2^)/3'
_refine_ls_weighting_scheme calc
_refine_ls_wR_factor_gt 0.083
_refine_ls_wR_factor_ref 0.088
_reflns_number_gt 3790
_reflns_number_total 4651
_reflns_threshold_expression I>2\s(I)
_cod_data_source_file hb5221.cif
_cod_data_source_block I
_cod_database_code 2224255
_cod_database_fobs_code 2224255

loop_
_symmetry_equiv_pos_as_xyz
'x, y, z'
'-x, -y, -z'

loop_
_atom_site_type_symbol
_atom_site_label
_atom_site_fract_x
_atom_site_fract_y
_atom_site_fract_z
_atom_site_U_iso_or_equiv
_atom_site_adp_type
_atom_site_calc_flag
_atom_site_refinement_flags
_atom_site_occupancy
_atom_site_disorder_assembly
_atom_site_disorder_group
Au Au 0.13463(4) 0.49437(2) 0.20439(2) 0.03125(11) Uani d . 1 . .
Fe Fe 0.5000 0.5000 0.0000 0.0270(3) Uani d S 1 . .
S S1 0.1355(3) 0.63009(17) 0.35458(14) 0.0434(5) Uani d . 1 . .
P P1 0.1284(2) 0.35677(14) 0.05834(13) 0.0266(4) Uani d . 1 . .
O O1 0.4456(6) 0.6118(4) 0.4008(3) 0.0351(11) Uani d . 1 . .
N N1 0.3945(9) 0.7445(5) 0.5308(5) 0.0457(17) Uani d . 1 . .
C C1 0.3418(10) 0.6707(6) 0.4401(6) 0.0382(18) Uani d . 1 . .
C C2 0.2892(11) 0.8073(7) 0.5704(6) 0.046(2) Uani d . 1 . .
C C3 0.2959(12) 0.8999(7) 0.5460(7) 0.057(2) Uani d . 1 . .
H H3 0.3647 0.9185 0.4993 0.069 Uiso calc R 1 . .
C C4 0.2016(12) 0.9663(7) 0.5898(7) 0.059(2) Uani d . 1 . .
H H4 0.2036 1.0270 0.5689 0.071 Uiso calc R 1 . .
C C5 0.1061(12) 0.9464(8) 0.6622(6) 0.056(2) Uani d . 1 . .
C C6 0.1049(13) 0.8551(9) 0.6871(6) 0.062(3) Uani d . 1 . .
H H6 0.0406 0.8381 0.7363 0.075 Uiso calc R 1 . .
C C7 0.1941(12) 0.7875(8) 0.6427(7) 0.056(2) Uani d . 1 . .
H H7 0.1897 0.7259 0.6625 0.068 Uiso calc R 1 . .
C C8 0.0014(15) 1.0160(9) 0.7055(8) 0.087(4) Uani d . 1 . .
H H8A -0.1098 0.9924 0.6548 0.130 Uiso calc R 1 . .
H H8B 0.0657 1.0926 0.7178 0.130 Uiso calc R 1 . .
H H8C -0.0201 1.0084 0.7723 0.130 Uiso calc R 1 . .
C C9 0.6271(10) 0.6486(7) 0.4650(6) 0.046(2) Uani d . 1 . .
H H9 0.6256 0.6677 0.5414 0.055 Uiso calc R 1 . .
C C10 0.6848(11) 0.5484(7) 0.4295(6) 0.047(2) Uani d . 1 . .
H H10A 0.6075 0.4880 0.4441 0.071 Uiso calc R 1 . .
H H10B 0.8042 0.5666 0.4682 0.071 Uiso calc R 1 . .
H H10C 0.6794 0.5267 0.3536 0.071 Uiso calc R 1 . .
C C11 0.7391(11) 0.7471(7) 0.4477(7) 0.060(2) Uani d . 1 . .
H H11A 0.6955 0.8079 0.4726 0.091 Uiso calc R 1 . .
H H11B 0.7357 0.7298 0.3723 0.091 Uiso calc R 1 . .
H H11C 0.8590 0.7680 0.4870 0.091 Uiso calc R 1 . .
C C12 0.2458(8) 0.4006(5) -0.0322(5) 0.0263(15) Uani d . 1 . .
C C13 0.2562(9) 0.5014(6) -0.0501(5) 0.0329(16) Uani d . 1 . .
H H13 0.2079 0.5535 -0.0145 0.039 Uiso calc R 1 . .
C C14 0.3500(10) 0.5101(7) -0.1288(6) 0.044(2) Uani d . 1 . .
H H14 0.3747 0.5680 -0.1558 0.053 Uiso calc R 1 . .
C C15 0.4004(10) 0.4153(7) -0.1600(5) 0.045(2) Uani d . 1 . .
H H15 0.4655 0.3996 -0.2116 0.054 Uiso calc R 1 . .
C C16 0.3375(9) 0.3480(6) -0.1013(5) 0.0354(17) Uani d . 1 . .
H H16 0.3534 0.2804 -0.1070 0.043 Uiso calc R 1 . .
C C17 -0.0903(8) 0.2718(5) -0.0236(5) 0.0267(15) Uani d . 1 . .
C C18 -0.2168(10) 0.2284(6) 0.0247(6) 0.0423(19) Uani d . 1 . .
H H18 -0.1893 0.2431 0.0985 0.051 Uiso calc R 1 . .
C C19 -0.3841(11) 0.1631(7) -0.0356(8) 0.058(2) Uani d . 1 . .
H H19 -0.4695 0.1317 -0.0030 0.070 Uiso calc R 1 . .
C C20 -0.4260(11) 0.1439(7) -0.1435(8) 0.057(2) Uani d . 1 . .
H H20 -0.5399 0.0997 -0.1843 0.068 Uiso calc R 1 . .
C C21 -0.3025(11) 0.1890(6) -0.1906(7) 0.049(2) Uani d . 1 . .
H H21 -0.3323 0.1767 -0.2638 0.059 Uiso calc R 1 . .
C C22 -0.1347(10) 0.2522(6) -0.1327(6) 0.0384(18) Uani d . 1 . .
H H22 -0.0499 0.2822 -0.1663 0.046 Uiso calc R 1 . .
C C23 0.2152(8) 0.2599(5) 0.0958(5) 0.0294(15) Uani d . 1 . .
C C24 0.3196(10) 0.2918(7) 0.1944(6) 0.0423(19) Uani d . 1 . .
H H24 0.3507 0.3648 0.2416 0.051 Uiso calc R 1 . .
C C25 0.3806(12) 0.2174(8) 0.2258(7) 0.059(2) Uani d . 1 . .
H H25 0.4512 0.2398 0.2946 0.070 Uiso calc R 1 . .
C C26 0.3391(12) 0.1131(8) 0.1582(7) 0.056(2) Uani d . 1 . .
H H26 0.3840 0.0639 0.1797 0.067 Uiso calc R 1 . .
C C27 0.2318(10) 0.0772(6) 0.0580(7) 0.048(2) Uani d . 1 . .
H H27 0.2006 0.0036 0.0119 0.057 Uiso calc R 1 . .
C C28 0.1709(9) 0.1516(6) 0.0263(6) 0.0400(18) Uani d . 1 . .
H H28 0.0993 0.1289 -0.0422 0.048 Uiso calc R 1 . .

loop_
_atom_site_aniso_label
_atom_site_aniso_U_11
_atom_site_aniso_U_22
_atom_site_aniso_U_33
_atom_site_aniso_U_12
_atom_site_aniso_U_13
_atom_site_aniso_U_23
Au 0.02798(16) 0.03521(17) 0.02566(15) 0.00940(12) 0.00453(10) 0.00587(11)
Fe 0.0229(7) 0.0322(8) 0.0227(6) 0.0055(6) 0.0028(5) 0.0098(6)
S1 0.0352(11) 0.0527(12) 0.0320(9) 0.0184(10) 0.0026(8) -0.0004(9)
P1 0.0224(9) 0.0272(9) 0.0276(9) 0.0064(8) 0.0042(7) 0.0086(8)
O1 0.028(3) 0.042(3) 0.029(2) 0.014(2) 0.000(2) 0.005(2)
N1 0.046(4) 0.048(4) 0.033(3) 0.020(3) -0.002(3) 0.003(3)
C1 0.040(4) 0.035(4) 0.033(4) 0.003(4) 0.003(3) 0.015(4)
C2 0.048(5) 0.054(5) 0.025(4) 0.019(4) 0.000(4) 0.003(4)
C3 0.064(6) 0.051(5) 0.056(5) 0.016(5) 0.028(5) 0.016(5)
C4 0.065(6) 0.040(5) 0.063(6) 0.016(5) 0.013(5) 0.008(4)
C5 0.054(6) 0.068(6) 0.027(4) 0.018(5) -0.002(4) -0.005(4)
C6 0.063(6) 0.092(8) 0.034(4) 0.027(6) 0.015(4) 0.023(5)
C7 0.053(5) 0.075(6) 0.050(5) 0.032(5) 0.005(4) 0.028(5)
C8 0.086(8) 0.099(8) 0.053(6) 0.048(7) 0.003(6) -0.015(6)
C9 0.036(4) 0.058(5) 0.031(4) 0.008(4) -0.002(3) 0.011(4)
C10 0.044(5) 0.070(6) 0.034(4) 0.027(4) 0.007(4) 0.021(4)
C11 0.043(5) 0.051(5) 0.064(6) -0.001(4) -0.001(4) 0.009(5)
C12 0.023(3) 0.025(3) 0.027(3) 0.006(3) 0.001(3) 0.007(3)
C13 0.025(4) 0.037(4) 0.035(4) 0.010(3) -0.002(3) 0.016(3)
C14 0.043(5) 0.055(5) 0.032(4) 0.007(4) -0.002(4) 0.023(4)
C15 0.037(4) 0.064(6) 0.018(3) 0.002(4) 0.005(3) 0.007(4)
C16 0.032(4) 0.037(4) 0.030(4) 0.009(3) 0.005(3) 0.006(3)
C17 0.026(4) 0.016(3) 0.037(4) 0.007(3) 0.003(3) 0.009(3)
C18 0.036(4) 0.044(5) 0.053(5) 0.014(4) 0.019(4) 0.022(4)
C19 0.036(5) 0.044(5) 0.104(8) 0.011(4) 0.029(5) 0.035(5)
C20 0.025(4) 0.042(5) 0.088(7) 0.006(4) -0.009(5) 0.016(5)
C21 0.036(5) 0.045(5) 0.049(5) 0.009(4) -0.011(4) 0.006(4)
C22 0.036(4) 0.038(4) 0.037(4) 0.012(4) 0.006(3) 0.009(3)
C23 0.018(3) 0.028(4) 0.035(4) -0.002(3) 0.007(3) 0.011(3)
C24 0.041(5) 0.054(5) 0.036(4) 0.021(4) 0.007(3) 0.019(4)
C25 0.072(6) 0.087(7) 0.041(5) 0.051(6) 0.015(4) 0.032(5)
C26 0.066(6) 0.070(6) 0.072(6) 0.045(5) 0.037(5) 0.052(6)
C27 0.040(5) 0.031(4) 0.074(6) 0.004(4) 0.019(4) 0.026(4)
C28 0.025(4) 0.037(4) 0.052(5) 0.004(3) 0.003(3) 0.017(4)

loop_
_atom_type_symbol
_atom_type_description
_atom_type_scat_dispersion_real
_atom_type_scat_dispersion_imag
_atom_type_scat_source
C C 0.0033 0.0016 'International Tables Vol C Tables 4.2.6.8 and 6.1.1.4'
H H 0.0000 0.0000 'International Tables Vol C Tables 4.2.6.8 and 6.1.1.4'
Au Au -2.0133 8.8022 'International Tables Vol C Tables 4.2.6.8 and 6.1.1.4'
Fe Fe 0.3463 0.8444 'International Tables Vol C Tables 4.2.6.8 and 6.1.1.4'
N N 0.0061 0.0033 'International Tables Vol C Tables 4.2.6.8 and 6.1.1.4'
O O 0.0106 0.0060 'International Tables Vol C Tables 4.2.6.8 and 6.1.1.4'
P P 0.1023 0.0942 'International Tables Vol C Tables 4.2.6.8 and 6.1.1.4'
S S 0.1246 0.1234 'International Tables Vol C Tables 4.2.6.8 and 6.1.1.4'

loop_
_geom_angle_atom_site_label_1
_geom_angle_atom_site_label_2
_geom_angle_atom_site_label_3
_geom_angle_site_symmetry_1
_geom_angle_site_symmetry_3
_geom_angle
_geom_angle_publ_flag
P1 Au S1 . . 178.17(8) ?
C13 Fe C13 2_665 . 180.0 ?
C13 Fe C12 2_665 . 138.7(3) ?
C13 Fe C12 . . 41.3(3) ?
C13 Fe C12 2_665 2_665 41.3(3) ?
C13 Fe C12 . 2_665 138.7(3) ?
C12 Fe C12 . 2_665 180.0 ?
C13 Fe C16 2_665 . 111.4(3) ?
C13 Fe C16 . . 68.6(3) ?
C12 Fe C16 . . 40.8(3) ?
C12 Fe C16 2_665 . 139.2(3) ?
C13 Fe C16 2_665 2_665 68.6(3) ?
C13 Fe C16 . 2_665 111.4(3) ?
C12 Fe C16 . 2_665 139.2(3) ?
C12 Fe C16 2_665 2_665 40.8(3) ?
C16 Fe C16 . 2_665 180.0(4) ?
C13 Fe C15 2_665 . 112.4(3) ?
C13 Fe C15 . . 67.6(3) ?
C12 Fe C15 . . 68.2(3) ?
C12 Fe C15 2_665 . 111.8(3) ?
C16 Fe C15 . . 40.4(3) ?
C16 Fe C15 2_665 . 139.6(3) ?
C13 Fe C15 2_665 2_665 67.6(3) ?
C13 Fe C15 . 2_665 112.4(3) ?
C12 Fe C15 . 2_665 111.8(3) ?
C12 Fe C15 2_665 2_665 68.2(3) ?
C16 Fe C15 . 2_665 139.6(3) ?
C16 Fe C15 2_665 2_665 40.4(3) ?
C15 Fe C15 . 2_665 180.0(2) ?
C13 Fe C14 2_665 2_665 40.2(3) ?
C13 Fe C14 . 2_665 139.8(3) ?
C12 Fe C14 . 2_665 111.2(3) ?
C12 Fe C14 2_665 2_665 68.8(3) ?
C16 Fe C14 . 2_665 111.6(3) ?
C16 Fe C14 2_665 2_665 68.4(3) ?
C15 Fe C14 . 2_665 139.6(3) ?
C15 Fe C14 2_665 2_665 40.4(3) ?
C13 Fe C14 2_665 . 139.8(3) ?
C13 Fe C14 . . 40.2(3) ?
C12 Fe C14 . . 68.8(3) ?
C12 Fe C14 2_665 . 111.2(3) ?
C16 Fe C14 . . 68.4(3) ?
C16 Fe C14 2_665 . 111.6(3) ?
C15 Fe C14 . . 40.4(3) ?
C15 Fe C14 2_665 . 139.6(3) ?
C14 Fe C14 2_665 . 180.0000(10) ?
C1 S1 Au . . 105.7(3) ?
C12 P1 C23 . . 108.0(3) ?
C12 P1 C17 . . 104.2(3) ?
C23 P1 C17 . . 104.0(3) ?
C12 P1 Au . . 114.8(2) ?
C23 P1 Au . . 110.6(2) ?
C17 P1 Au . . 114.5(2) ?
C1 O1 C9 . . 116.5(5) ?
C1 N1 C2 . . 120.7(7) ?
N1 C1 O1 . . 120.6(7) ?
N1 C1 S1 . . 125.4(6) ?
O1 C1 S1 . . 114.0(5) ?
C7 C2 C3 . . 117.1(8) ?
C7 C2 N1 . . 122.6(8) ?
C3 C2 N1 . . 119.9(8) ?
C2 C3 C4 . . 120.5(9) ?
C2 C3 H3 . . 119.7 ?
C4 C3 H3 . . 119.7 ?
C5 C4 C3 . . 122.4(9) ?
C5 C4 H4 . . 118.8 ?
C3 C4 H4 . . 118.8 ?
C6 C5 C4 . . 115.9(9) ?
C6 C5 C8 . . 122.3(10) ?
C4 C5 C8 . . 121.7(10) ?
C5 C6 C7 . . 122.3(9) ?
C5 C6 H6 . . 118.8 ?
C7 C6 H6 . . 118.8 ?
C2 C7 C6 . . 121.7(9) ?
C2 C7 H7 . . 119.1 ?
C6 C7 H7 . . 119.1 ?
C5 C8 H8A . . 109.5 ?
C5 C8 H8B . . 109.5 ?
H8A C8 H8B . . 109.5 ?
C5 C8 H8C . . 109.5 ?
H8A C8 H8C . . 109.5 ?
H8B C8 H8C . . 109.5 ?
O1 C9 C11 . . 110.2(6) ?
O1 C9 C10 . . 104.7(6) ?
C11 C9 C10 . . 113.9(7) ?
O1 C9 H9 . . 109.3 ?
C11 C9 H9 . . 109.3 ?
C10 C9 H9 . . 109.3 ?
C9 C10 H10A . . 109.5 ?
C9 C10 H10B . . 109.5 ?
H10A C10 H10B . . 109.5 ?
C9 C10 H10C . . 109.5 ?
H10A C10 H10C . . 109.5 ?
H10B C10 H10C . . 109.5 ?
C9 C11 H11A . . 109.5 ?
C9 C11 H11B . . 109.5 ?
H11A C11 H11B . . 109.5 ?
C9 C11 H11C . . 109.5 ?
H11A C11 H11C . . 109.5 ?
H11B C11 H11C . . 109.5 ?
C16 C12 C13 . . 106.7(6) ?
C16 C12 P1 . . 130.5(5) ?
C13 C12 P1 . . 122.8(5) ?
C16 C12 Fe . . 69.7(4) ?
C13 C12 Fe . . 68.9(4) ?
P1 C12 Fe . . 127.9(3) ?
C14 C13 C12 . . 109.3(7) ?
C14 C13 Fe . . 71.2(4) ?
C12 C13 Fe . . 69.7(4) ?
C14 C13 H13 . . 125.4 ?
C12 C13 H13 . . 125.4 ?
Fe C13 H13 . . 125.3 ?
C13 C14 C15 . . 107.0(7) ?
C13 C14 Fe . . 68.6(4) ?
C15 C14 Fe . . 69.3(4) ?
C13 C14 H14 . . 126.5 ?
C15 C14 H14 . . 126.5 ?
Fe C14 H14 . . 127.1 ?
C16 C15 C14 . . 109.2(7) ?
C16 C15 Fe . . 69.5(4) ?
C14 C15 Fe . . 70.3(4) ?
C16 C15 H15 . . 125.4 ?
C14 C15 H15 . . 125.4 ?
Fe C15 H15 . . 126.3 ?
C15 C16 C12 . . 107.9(7) ?
C15 C16 Fe . . 70.1(4) ?
C12 C16 Fe . . 69.5(4) ?
C15 C16 H16 . . 126.0 ?
C12 C16 H16 . . 126.0 ?
Fe C16 H16 . . 126.0 ?
C18 C17 C22 . . 119.3(7) ?
C18 C17 P1 . . 118.6(5) ?
C22 C17 P1 . . 122.1(6) ?
C17 C18 C19 . . 119.9(8) ?
C17 C18 H18 . . 120.0 ?
C19 C18 H18 . . 120.0 ?
C20 C19 C18 . . 120.1(8) ?
C20 C19 H19 . . 120.0 ?
C18 C19 H19 . . 120.0 ?
C21 C20 C19 . . 120.0(8) ?
C21 C20 H20 . . 120.0 ?
C19 C20 H20 . . 120.0 ?
C20 C21 C22 . . 120.8(8) ?
C20 C21 H21 . . 119.6 ?
C22 C21 H21 . . 119.6 ?
C21 C22 C17 . . 119.8(8) ?
C21 C22 H22 . . 120.1 ?
C17 C22 H22 . . 120.1 ?
C24 C23 C28 . . 119.2(7) ?
C24 C23 P1 . . 119.8(5) ?
C28 C23 P1 . . 121.0(5) ?
C23 C24 C25 . . 120.4(8) ?
C23 C24 H24 . . 119.8 ?
C25 C24 H24 . . 119.8 ?
C26 C25 C24 . . 120.2(8) ?
C26 C25 H25 . . 119.9 ?
C24 C25 H25 . . 119.9 ?
C25 C26 C27 . . 121.1(7) ?
C25 C26 H26 . . 119.5 ?
C27 C26 H26 . . 119.5 ?
C26 C27 C28 . . 118.7(8) ?
C26 C27 H27 . . 120.6 ?
C28 C27 H27 . . 120.6 ?
C27 C28 C23 . . 120.3(7) ?
C27 C28 H28 . . 119.9 ?
C23 C28 H28 . . 119.9 ?

loop_
_geom_bond_atom_site_label_1
_geom_bond_atom_site_label_2
_geom_bond_site_symmetry_2
_geom_bond_distance
_geom_bond_publ_flag
Au S1 . 2.2883(19) y
Au P1 . 2.2520(17) y
Fe C13 2_665 2.025(6) ?
Fe C13 . 2.025(6) ?
Fe C12 . 2.036(6) ?
Fe C12 2_665 2.036(6) ?
Fe C16 . 2.039(7) ?
Fe C16 2_665 2.039(7) ?
Fe C15 . 2.046(7) ?
Fe C15 2_665 2.046(7) ?
Fe C14 2_665 2.059(7) ?
Fe C14 . 2.059(7) ?
S1 C1 . 1.753(7) ?
P1 C12 . 1.784(7) ?
P1 C23 . 1.814(7) ?
P1 C17 . 1.818(6) ?
O1 C1 . 1.370(9) ?
O1 C9 . 1.479(8) ?
N1 C1 . 1.253(9) ?
N1 C2 . 1.415(10) ?
C2 C7 . 1.365(12) ?
C2 C3 . 1.373(11) ?
C3 C4 . 1.390(12) ?
C3 H3 . 0.9400 ?
C4 C5 . 1.369(12) ?
C4 H4 . 0.9400 ?
C5 C6 . 1.369(13) ?
C5 C8 . 1.485(12) ?
C6 C7 . 1.372(12) ?
C6 H6 . 0.9400 ?
C7 H7 . 0.9400 ?
C8 H8A . 0.9700 ?
C8 H8B . 0.9700 ?
C8 H8C . 0.9700 ?
C9 C11 . 1.488(11) ?
C9 C10 . 1.519(10) ?
C9 H9 . 0.9900 ?
C10 H10A . 0.9700 ?
C10 H10B . 0.9700 ?
C10 H10C . 0.9700 ?
C11 H11A . 0.9700 ?
C11 H11B . 0.9700 ?
C11 H11C . 0.9700 ?
C12 C16 . 1.420(9) ?
C12 C13 . 1.433(9) ?
C13 C14 . 1.403(10) ?
C13 H13 . 0.9400 ?
C14 C15 . 1.416(11) ?
C14 H14 . 0.9400 ?
C15 C16 . 1.411(10) ?
C15 H15 . 0.9400 ?
C16 H16 . 0.9400 ?
C17 C18 . 1.377(10) ?
C17 C22 . 1.396(9) ?
C18 C19 . 1.382(11) ?
C18 H18 . 0.9400 ?
C19 C20 . 1.381(13) ?
C19 H19 . 0.9400 ?
C20 C21 . 1.358(12) ?
C20 H20 . 0.9400 ?
C21 C22 . 1.371(10) ?
C21 H21 . 0.9400 ?
C22 H22 . 0.9400 ?
C23 C24 . 1.358(9) ?
C23 C28 . 1.393(10) ?
C24 C25 . 1.386(10) ?
C24 H24 . 0.9400 ?
C25 C26 . 1.346(12) ?
C25 H25 . 0.9400 ?
C26 C27 . 1.378(12) ?
C26 H26 . 0.9400 ?
C27 C28 . 1.387(10) ?
C27 H27 . 0.9400 ?
C28 H28 . 0.9400 ?

loop_
_geom_hbond_atom_site_label_D
_geom_hbond_atom_site_label_H
_geom_hbond_atom_site_label_A
_geom_hbond_site_symmetry_A
_geom_hbond_distance_DH
_geom_hbond_distance_HA
_geom_hbond_distance_DA
_geom_hbond_angle_DHA
_geom_hbond_publ_flag
C25 H25 N1 2_666 0.94 2.45 3.370(11) 167 y

loop_
_geom_torsion_atom_site_label_1
_geom_torsion_atom_site_label_2
_geom_torsion_atom_site_label_3
_geom_torsion_atom_site_label_4
_geom_torsion_site_symmetry_1
_geom_torsion_site_symmetry_2
_geom_torsion_site_symmetry_3
_geom_torsion_site_symmetry_4
_geom_torsion
_geom_torsion_publ_flag
C2 N1 C1 O1 . . . . 178.4(7) ?
C2 N1 C1 S1 . . . . -3.5(11) ?
C9 O1 C1 N1 . . . . -6.9(10) ?
C9 O1 C1 S1 . . . . 174.8(5) ?
Au S1 C1 N1 . . . . 179.4(6) ?
Au S1 C1 O1 . . . . -2.4(6) ?
C1 N1 C2 C7 . . . . 101.8(9) ?
C1 N1 C2 C3 . . . . -85.8(10) ?
C7 C2 C3 C4 . . . . -3.1(13) ?
N1 C2 C3 C4 . . . . -175.9(7) ?
C2 C3 C4 C5 . . . . 3.3(14) ?
C3 C4 C5 C6 . . . . -1.7(13) ?
C3 C4 C5 C8 . . . . -178.0(9) ?
C4 C5 C6 C7 . . . . 0.2(13) ?
C8 C5 C6 C7 . . . . 176.4(8) ?
C3 C2 C7 C6 . . . . 1.7(12) ?
N1 C2 C7 C6 . . . . 174.3(8) ?
C5 C6 C7 C2 . . . . -0.3(14) ?
C1 O1 C9 C11 . . . . -78.4(8) ?
C1 O1 C9 C10 . . . . 158.6(6) ?
C23 P1 C12 C16 . . . . 24.5(7) ?
C17 P1 C12 C16 . . . . -85.7(6) ?
Au P1 C12 C16 . . . . 148.3(5) ?
C23 P1 C12 C13 . . . . -158.2(5) ?
C17 P1 C12 C13 . . . . 91.7(5) ?
Au P1 C12 C13 . . . . -34.4(6) ?
C23 P1 C12 Fe . . . . -70.5(5) ?
C17 P1 C12 Fe . . . . 179.3(4) ?
Au P1 C12 Fe . . . . 53.3(4) ?
C13 Fe C12 C16 2_665 . . . -62.0(6) ?
C13 Fe C12 C16 . . . . 118.0(6) ?
C16 Fe C12 C16 2_665 . . . 180.0 ?
C15 Fe C12 C16 . . . . 37.6(4) ?
C15 Fe C12 C16 2_665 . . . -142.4(4) ?
C14 Fe C12 C16 2_665 . . . -98.9(4) ?
C14 Fe C12 C16 . . . . 81.1(4) ?
C13 Fe C12 C13 2_665 . . . 180.0 ?
C16 Fe C12 C13 . . . . -118.0(6) ?
C16 Fe C12 C13 2_665 . . . 62.0(6) ?
C15 Fe C12 C13 . . . . -80.4(4) ?
C15 Fe C12 C13 2_665 . . . 99.6(4) ?
C14 Fe C12 C13 2_665 . . . 143.1(4) ?
C14 Fe C12 C13 . . . . -36.9(4) ?
C13 Fe C12 P1 2_665 . . . 64.2(6) ?
C13 Fe C12 P1 . . . . -115.8(6) ?
C16 Fe C12 P1 . . . . 126.1(6) ?
C16 Fe C12 P1 2_665 . . . -53.9(6) ?
C15 Fe C12 P1 . . . . 163.8(5) ?
C15 Fe C12 P1 2_665 . . . -16.2(5) ?
C14 Fe C12 P1 2_665 . . . 27.3(5) ?
C14 Fe C12 P1 . . . . -152.7(5) ?
C16 C12 C13 C14 . . . . 0.7(7) ?
P1 C12 C13 C14 . . . . -177.2(5) ?
Fe C12 C13 C14 . . . . 60.5(5) ?
C16 C12 C13 Fe . . . . -59.8(4) ?
P1 C12 C13 Fe . . . . 122.3(5) ?
C12 Fe C13 C14 . . . . -119.8(6) ?
C12 Fe C13 C14 2_665 . . . 60.2(6) ?
C16 Fe C13 C14 . . . . -81.5(5) ?
C16 Fe C13 C14 2_665 . . . 98.5(5) ?
C15 Fe C13 C14 . . . . -37.8(5) ?
C15 Fe C13 C14 2_665 . . . 142.2(5) ?
C14 Fe C13 C14 2_665 . . . 180.0 ?
C12 Fe C13 C12 2_665 . . . 180.0 ?
C16 Fe C13 C12 . . . . 38.3(4) ?
C16 Fe C13 C12 2_665 . . . -141.7(4) ?
C15 Fe C13 C12 . . . . 82.0(4) ?
C15 Fe C13 C12 2_665 . . . -98.0(4) ?
C14 Fe C13 C12 2_665 . . . -60.2(6) ?
C14 Fe C13 C12 . . . . 119.8(6) ?
C12 C13 C14 C15 . . . . -0.6(7) ?
Fe C13 C14 C15 . . . . 59.0(5) ?
C12 C13 C14 Fe . . . . -59.6(4) ?
C13 Fe C14 C13 2_665 . . . 180.0 ?
C12 Fe C14 C13 . . . . 37.9(4) ?
C12 Fe C14 C13 2_665 . . . -142.1(4) ?
C16 Fe C14 C13 . . . . 81.9(5) ?
C16 Fe C14 C13 2_665 . . . -98.1(5) ?
C15 Fe C14 C13 . . . . 118.9(6) ?
C15 Fe C14 C13 2_665 . . . -61.1(6) ?
C13 Fe C14 C15 2_665 . . . 61.1(6) ?
C13 Fe C14 C15 . . . . -118.9(6) ?
C12 Fe C14 C15 . . . . -80.9(5) ?
C12 Fe C14 C15 2_665 . . . 99.1(5) ?
C16 Fe C14 C15 . . . . -37.0(4) ?
C16 Fe C14 C15 2_665 . . . 143.0(4) ?
C15 Fe C14 C15 2_665 . . . 180.0 ?
C13 C14 C15 C16 . . . . 0.3(8) ?
Fe C14 C15 C16 . . . . 58.8(5) ?
C13 C14 C15 Fe . . . . -58.5(5) ?
C13 Fe C15 C16 2_665 . . . 97.3(5) ?
C13 Fe C15 C16 . . . . -82.7(5) ?
C12 Fe C15 C16 . . . . -38.0(4) ?
C12 Fe C15 C16 2_665 . . . 142.0(4) ?
C14 Fe C15 C16 2_665 . . . 59.6(6) ?
C14 Fe C15 C16 . . . . -120.4(6) ?
C13 Fe C15 C14 2_665 . . . -142.3(4) ?
C13 Fe C15 C14 . . . . 37.7(4) ?
C12 Fe C15 C14 . . . . 82.4(5) ?
C12 Fe C15 C14 2_665 . . . -97.6(5) ?
C16 Fe C15 C14 . . . . 120.4(6) ?
C16 Fe C15 C14 2_665 . . . -59.6(6) ?
C14 C15 C16 C12 . . . . 0.1(8) ?
Fe C15 C16 C12 . . . . 59.4(5) ?
C14 C15 C16 Fe . . . . -59.3(5) ?
C13 C12 C16 C15 . . . . -0.5(7) ?
P1 C12 C16 C15 . . . . 177.2(5) ?
Fe C12 C16 C15 . . . . -59.8(5) ?
C13 C12 C16 Fe . . . . 59.3(4) ?
P1 C12 C16 Fe . . . . -123.0(6) ?
C13 Fe C16 C15 2_665 . . . -99.8(5) ?
C13 Fe C16 C15 . . . . 80.2(5) ?
C12 Fe C16 C15 . . . . 119.0(6) ?
C12 Fe C16 C15 2_665 . . . -61.0(6) ?
C14 Fe C16 C15 2_665 . . . -143.1(5) ?
C14 Fe C16 C15 . . . . 36.9(5) ?
C13 Fe C16 C12 2_665 . . . 141.2(4) ?
C13 Fe C16 C12 . . . . -38.8(4) ?
C12 Fe C16 C12 2_665 . . . 180.0 ?
C15 Fe C16 C12 . . . . -119.0(6) ?
C15 Fe C16 C12 2_665 . . . 61.0(6) ?
C14 Fe C16 C12 2_665 . . . 97.9(4) ?
C14 Fe C16 C12 . . . . -82.1(4) ?
C12 P1 C17 C18 . . . . -177.4(5) ?
C23 P1 C17 C18 . . . . 69.6(6) ?
Au P1 C17 C18 . . . . -51.2(6) ?
C12 P1 C17 C22 . . . . 0.7(6) ?
C23 P1 C17 C22 . . . . -112.3(6) ?
Au P1 C17 C22 . . . . 126.9(5) ?
C22 C17 C18 C19 . . . . 2.1(10) ?
P1 C17 C18 C19 . . . . -179.7(6) ?
C17 C18 C19 C20 . . . . -1.8(12) ?
C18 C19 C20 C21 . . . . 0.2(13) ?
C19 C20 C21 C22 . . . . 1.1(12) ?
C20 C21 C22 C17 . . . . -0.8(12) ?
C18 C17 C22 C21 . . . . -0.8(10) ?
P1 C17 C22 C21 . . . . -178.9(6) ?
C12 P1 C23 C24 . . . . 106.1(6) ?
C17 P1 C23 C24 . . . . -143.6(6) ?
Au P1 C23 C24 . . . . -20.2(6) ?
C12 P1 C23 C28 . . . . -76.4(6) ?
C17 P1 C23 C28 . . . . 33.9(7) ?
Au P1 C23 C28 . . . . 157.3(5) ?
C28 C23 C24 C25 . . . . -0.3(12) ?
P1 C23 C24 C25 . . . . 177.2(6) ?
C23 C24 C25 C26 . . . . 1.0(13) ?
C24 C25 C26 C27 . . . . -1.8(14) ?
C25 C26 C27 C28 . . . . 1.9(13) ?
C26 C27 C28 C23 . . . . -1.2(12) ?
C24 C23 C28 C27 . . . . 0.4(11) ?
P1 C23 C28 C27 . . . . -177.0(6) ?
